data_4069797
loop_
_publ_author_name
'Liu, Ailing'
'Zhang, Xiaoming'
'Chen, Wanzhi'

_publ_section_title
;
 New Pincer CC&#x2032;C Complexes of Nickel(II) via Chloronickelation of
 Alkyne-Bearing N-Heterocyclic Carbenes
;
_journal_issue 16
_journal_name_full Organometallics
_journal_page_first 4868
_journal_paper_doi 10.1021/om900419b
_journal_volume 28
_journal_year 2009
_chemical_formula_sum 'C94 H81 Ag4 F24 N19 P4'
_chemical_formula_weight 2488.14
_chemical_name_systematic
; 
 ? 
;
_space_group_IT_number 7
_symmetry_cell_setting monoclinic
_symmetry_space_group_name_Hall 'P -2yac'
_symmetry_space_group_name_H-M 'P 1 n 1'
_atom_sites_solution_hydrogens geom
_atom_sites_solution_primary direct
_atom_sites_solution_secondary difmap
_audit_creation_method SHELXL-97
_cell_angle_alpha 90.00
_cell_angle_beta 100.227(2)
_cell_angle_gamma 90.00
_cell_formula_units_Z 2
_cell_length_a 14.6118(15)
_cell_length_b 22.666(2)
_cell_length_c 15.5491(17)
_cell_measurement_temperature 298(2)
_cell_volume 5067.9(9)
_computing_cell_refinement 'Bruker SMART'
_computing_data_collection 'Bruker SMART'
_computing_data_reduction 'Bruker SAINT'
_computing_molecular_graphics 'Bruker SHELXTL'
_computing_publication_material 'Bruker SHELXTL'
_computing_structure_refinement 'Bruker SHELXTL'
_computing_structure_solution 'Bruker SHELXTL'
_diffrn_ambient_temperature 298(2)
_diffrn_measured_fraction_theta_full 1.000
_diffrn_measured_fraction_theta_max 1.000
_diffrn_measurement_device_type 'CCD area detector'
_diffrn_measurement_method 'phi and omega scans'
_diffrn_radiation_monochromator graphite
_diffrn_radiation_source 'fine-focus sealed tube'
_diffrn_radiation_type MoK\a
_diffrn_radiation_wavelength 0.71073
_diffrn_reflns_av_R_equivalents 0.0474
_diffrn_reflns_av_sigmaI/netI 0.0617
_diffrn_reflns_limit_h_max 15
_diffrn_reflns_limit_h_min -17
_diffrn_reflns_limit_k_max 23
_diffrn_reflns_limit_k_min -26
_diffrn_reflns_limit_l_max 18
_diffrn_reflns_limit_l_min -12
_diffrn_reflns_number 26197
_diffrn_reflns_theta_full 25.02
_diffrn_reflns_theta_max 25.02
_diffrn_reflns_theta_min 1.61
_exptl_absorpt_coefficient_mu 0.924
_exptl_absorpt_correction_T_max 0.8815
_exptl_absorpt_correction_T_min 0.8296
_exptl_absorpt_correction_type multi-scan
_exptl_absorpt_process_details sadabs
_exptl_crystal_colour colorless
_exptl_crystal_density_diffrn 1.631
_exptl_crystal_density_method 'not measured'
_exptl_crystal_description Block
_exptl_crystal_F_000 2484
_exptl_crystal_size_max 0.21
_exptl_crystal_size_mid 0.18
_exptl_crystal_size_min 0.14
_refine_diff_density_max 1.122
_refine_diff_density_min -0.510
_refine_diff_density_rms 0.093
_refine_ls_abs_structure_details 'Flack H D (1983), Acta Cryst. A39, 876-881'
_refine_ls_abs_structure_Flack 0.53(4)
_refine_ls_extinction_method none
_refine_ls_goodness_of_fit_ref 1.014
_refine_ls_hydrogen_treatment constr
_refine_ls_matrix_type full
_refine_ls_number_parameters 1355
_refine_ls_number_reflns 13548
_refine_ls_number_restraints 2
_refine_ls_restrained_S_all 1.014
_refine_ls_R_factor_all 0.1060
_refine_ls_R_factor_gt 0.0569
_refine_ls_shift/su_max 0.001
_refine_ls_shift/su_mean 0.000
_refine_ls_structure_factor_coef Fsqd
_refine_ls_weighting_details 'calc w=1/[\s^2^(Fo^2^)+(0.0704P)^2^+16.4609P] where P=(Fo^2^+2Fc^2^)/3'
_refine_ls_weighting_scheme calc
_refine_ls_wR_factor_gt 0.1354
_refine_ls_wR_factor_ref 0.1705
_reflns_number_gt 8513
_reflns_number_total 13548
_reflns_threshold_expression >2sigma(I)
_cod_data_source_file om900419b_si_002.cif
_cod_data_source_block 090331d
_cod_depositor_comments
;
The following automatic conversions were performed:

'_symmetry_cell_setting' value 'Monoclinic' changed to 'monoclinic'
according to /home/saulius/struct/CIF-dictionaries/cif_core.dic
dictionary named 'cif_core.dic' version 2.4.2 from 2011-04-26.

Automatic conversion script
Id: cif_fix_values 1715 2011-07-08 13:25:40Z adriana 
;
_cod_original_cell_volume 5067.8(9)
_cod_original_sg_symbol_H-M Pn
_cod_database_code 4069797

loop_
_symmetry_equiv_pos_as_xyz
'x, y, z'
'x+1/2, -y, z+1/2'

loop_
_atom_site_label
_atom_site_type_symbol
_atom_site_fract_x
_atom_site_fract_y
_atom_site_fract_z
_atom_site_U_iso_or_equiv
_atom_site_adp_type
_atom_site_occupancy
_atom_site_symmetry_multiplicity
_atom_site_calc_flag
_atom_site_refinement_flags
_atom_site_disorder_assembly
_atom_site_disorder_group
Ag1 Ag 0.56151(7) 0.47860(4) 0.15715(8) 0.0576(4) Uani 1 1 d . . .
Ag2 Ag 0.52846(6) 0.47788(4) -0.04700(8) 0.0582(4) Uani 1 1 d . . .
Ag3 Ag 0.52444(6) 1.01663(4) 0.62811(8) 0.0585(4) Uani 1 1 d . . .
Ag4 Ag 0.49965(7) 1.02018(4) 0.41447(8) 0.0582(4) Uani 1 1 d . . .
F1 F 0.4770(10) 0.1998(6) 0.0994(12) 0.156(6) Uani 1 1 d . . .
F2 F 0.5202(11) 0.0763(6) 0.1665(14) 0.185(8) Uani 1 1 d . . .
F3 F 0.5443(13) 0.1259(8) 0.0565(15) 0.208(8) Uani 1 1 d . . .
F4 F 0.4046(9) 0.1246(7) 0.0777(11) 0.164(6) Uani 1 1 d . . .
F5 F 0.4490(13) 0.1490(10) 0.2068(14) 0.224(9) Uani 1 1 d . . .
F6 F 0.5893(11) 0.1563(8) 0.1910(14) 0.194(8) Uani 1 1 d . . .
F7 F 0.5329(11) 0.4348(6) 0.4448(15) 0.187(8) Uani 1 1 d . . .
F8 F 0.5088(9) 0.3061(5) 0.4893(11) 0.147(6) Uani 1 1 d . . .
F9 F 0.5709(14) 0.3513(8) 0.3965(15) 0.191(8) Uani 1 1 d . . .
F10 F 0.4273(11) 0.3674(9) 0.4011(15) 0.207(9) Uani 1 1 d . . .
F11 F 0.4658(14) 0.3853(8) 0.5342(15) 0.203(8) Uani 1 1 d . . .
F12 F 0.6090(12) 0.3752(8) 0.5271(15) 0.208(9) Uani 1 1 d . . .
F13 F 0.5069(11) 0.6762(6) 0.5333(11) 0.148(5) Uani 1 1 d . . .
F14 F 0.6016(9) 0.6774(6) 0.3731(10) 0.139(5) Uani 1 1 d . . .
F15 F 0.5333(10) 0.6106(6) 0.4397(13) 0.153(7) Uani 1 1 d . . .
F16 F 0.6481(8) 0.6602(6) 0.5066(10) 0.141(5) Uani 1 1 d . . .
F17 F 0.5747(8) 0.7447(4) 0.4727(9) 0.123(4) Uani 1 1 d . . .
F18 F 0.4574(8) 0.6942(5) 0.3958(11) 0.140(5) Uani 1 1 d . . .
F19 F 0.5018(10) 0.8184(8) 0.2101(11) 0.160(6) Uani 1 1 d . . .
F20 F 0.5983(11) 0.8521(7) 0.0577(11) 0.158(6) Uani 1 1 d . . .
F21 F 0.5724(9) 0.7710(5) 0.1114(10) 0.138(5) Uani 1 1 d . . .
F22 F 0.6449(7) 0.8454(5) 0.1934(9) 0.125(4) Uani 1 1 d . . .
F23 F 0.5274(10) 0.8982(6) 0.1543(13) 0.164(7) Uani 1 1 d . . .
F24 F 0.4526(8) 0.8276(6) 0.0701(10) 0.139(5) Uani 1 1 d . . .
N1 N 0.5961(9) 0.3462(5) 0.1816(10) 0.066(4) Uani 1 1 d . . .
N2 N 0.7266(8) 0.3876(5) 0.1882(8) 0.062(3) Uani 1 1 d . . .
N3 N 0.3177(9) 0.4500(6) -0.0660(9) 0.067(4) Uani 1 1 d . . .
N4 N 0.3377(9) 0.5424(7) -0.0762(10) 0.072(4) Uani 1 1 d . . .
N5 N 0.5209(9) 0.6130(5) 0.1739(9) 0.065(4) Uani 1 1 d . . .
N6 N 0.4005(8) 0.5631(5) 0.1846(8) 0.064(3) Uani 1 1 d . . .
N7 N 0.7324(9) 0.5056(6) -0.0513(10) 0.068(4) Uani 1 1 d . . .
N8 N 0.7142(9) 0.4132(6) -0.0630(10) 0.070(4) Uani 1 1 d . . .
N9 N 0.7321(9) 0.9845(5) 0.6488(10) 0.058(4) Uani 1 1 d . . .
N10 N 0.7197(7) 1.0785(5) 0.6614(8) 0.052(3) Uani 1 1 d . . .
N11 N 0.4681(8) 0.8883(5) 0.3885(9) 0.059(3) Uani 1 1 d . . .
N12 N 0.3349(7) 0.9262(5) 0.3860(8) 0.059(3) Uani 1 1 d . . .
N13 N 0.3145(8) 1.0428(6) 0.6131(9) 0.063(3) Uani 1 1 d . . .
N14 N 0.3391(8) 0.9523(6) 0.6363(9) 0.061(3) Uani 1 1 d . A .
N15 N 0.5440(10) 1.1542(6) 0.4095(10) 0.070(4) Uani 1 1 d . . .
N16 N 0.6644(8) 1.1041(5) 0.4048(9) 0.063(3) Uani 1 1 d . . .
N17 N 0.8416(15) 0.6777(8) 0.2331(16) 0.131(7) Uani 1 1 d . . .
N18 N 0.8871(14) 0.8288(8) 0.3077(14) 0.125(7) Uani 1 1 d . . .
N19 N 0.216(4) 0.267(3) 0.323(4) 0.28(2) Uani 1 1 d . . .
P1 P 0.5009(4) 0.1380(2) 0.1348(4) 0.0798(14) Uani 1 1 d . . .
P2 P 0.5200(3) 0.3690(2) 0.4631(4) 0.0793(14) Uani 1 1 d . . .
P3 P 0.5539(3) 0.6779(2) 0.4512(4) 0.0767(14) Uani 1 1 d . . .
P4 P 0.5487(3) 0.83513(19) 0.1314(4) 0.0734(14) Uani 1 1 d . . .
C1 C 0.4960(11) 0.3379(7) 0.1732(13) 0.071(5) Uani 1 1 d . . .
H1A H 0.4747 0.3599 0.2194 0.085 Uiso 1 1 calc R . .
H1B H 0.4841 0.2964 0.1825 0.085 Uiso 1 1 calc R . .
C2 C 0.4397(12) 0.3560(7) 0.0886(13) 0.070(4) Uani 1 1 d . . .
C3 C 0.3931(11) 0.3724(7) 0.0274(13) 0.068(4) Uani 1 1 d . . .
C4 C 0.3364(10) 0.3874(6) -0.0555(12) 0.066(4) Uani 1 1 d . . .
H4A H 0.2777 0.3665 -0.0611 0.079 Uiso 1 1 calc R . .
H4B H 0.3675 0.3741 -0.1021 0.079 Uiso 1 1 calc R . .
C5 C 0.6356(9) 0.3978(6) 0.1734(10) 0.057(4) Uani 1 1 d . . .
C6 C 0.7420(10) 0.3280(6) 0.2093(11) 0.070(4) Uani 1 1 d . . .
H6 H 0.7997 0.3096 0.2229 0.083 Uiso 1 1 calc R . .
C7 C 0.6600(11) 0.3022(7) 0.2067(11) 0.073(4) Uani 1 1 d . . .
H7 H 0.6484 0.2631 0.2190 0.087 Uiso 1 1 calc R . .
C8 C 0.8008(10) 0.4276(7) 0.1831(11) 0.069(4) Uani 1 1 d . . .
C9 C 0.8779(11) 0.4073(7) 0.1542(11) 0.077(5) Uani 1 1 d . . .
H9 H 0.8821 0.3676 0.1405 0.092 Uiso 1 1 calc R . .
C10 C 0.9474(12) 0.4437(9) 0.1452(13) 0.089(5) Uani 1 1 d . . .
H10 H 0.9987 0.4290 0.1242 0.106 Uiso 1 1 calc R . .
C11 C 0.9447(14) 0.5001(10) 0.1656(16) 0.091(6) Uani 1 1 d . . .
H11 H 0.9929 0.5252 0.1579 0.109 Uiso 1 1 calc R . .
C12 C 0.8647(12) 0.5227(8) 0.2006(13) 0.083(5) Uani 1 1 d . . .
H12 H 0.8629 0.5615 0.2196 0.099 Uiso 1 1 calc R . .
C13 C 0.7931(14) 0.4848(8) 0.2042(15) 0.074(6) Uani 1 1 d . . .
H13 H 0.7390 0.4985 0.2212 0.089 Uiso 1 1 calc R . .
C14 C 0.3843(11) 0.4918(7) -0.0643(13) 0.062(4) Uani 1 1 d . . .
C15 C 0.2422(11) 0.5327(7) -0.0899(12) 0.071(5) Uani 1 1 d . . .
H15 H 0.1962 0.5615 -0.1000 0.085 Uiso 1 1 calc R . .
C16 C 0.2287(13) 0.4753(7) -0.0861(14) 0.074(5) Uani 1 1 d . . .
H16 H 0.1719 0.4556 -0.0949 0.088 Uiso 1 1 calc R . .
C17 C 0.3813(13) 0.5985(8) -0.0800(14) 0.081(5) Uani 1 1 d . . .
C18 C 0.4502(12) 0.6060(7) -0.1234(12) 0.081(5) Uani 1 1 d . . .
H18 H 0.4689 0.5751 -0.1555 0.097 Uiso 1 1 calc R . .
C19 C 0.4976(13) 0.6640(8) -0.1205(14) 0.091(6) Uani 1 1 d . . .
H19 H 0.5469 0.6707 -0.1498 0.110 Uiso 1 1 calc R . .
C20 C 0.4654(16) 0.7064(9) -0.0733(15) 0.106(7) Uani 1 1 d . . .
H20 H 0.4980 0.7418 -0.0649 0.127 Uiso 1 1 calc R . .
C21 C 0.3856(15) 0.7001(8) -0.0361(14) 0.101(6) Uani 1 1 d . . .
H21 H 0.3580 0.7324 -0.0140 0.121 Uiso 1 1 calc R . .
C22 C 0.3501(12) 0.6451(8) -0.0336(13) 0.089(5) Uani 1 1 d . . .
H22 H 0.3041 0.6381 -0.0005 0.107 Uiso 1 1 calc R . .
C23 C 0.6157(11) 0.6279(7) 0.1681(13) 0.075(5) Uani 1 1 d . . .
H23A H 0.6219 0.6705 0.1685 0.091 Uiso 1 1 calc R . .
H23B H 0.6565 0.6128 0.2195 0.091 Uiso 1 1 calc R . .
C24 C 0.6452(10) 0.6053(6) 0.0925(12) 0.067(4) Uani 1 1 d . . .
C25 C 0.6777(10) 0.5861(6) 0.0315(13) 0.071(4) Uani 1 1 d . . .
C26 C 0.7142(12) 0.5698(7) -0.0474(13) 0.075(5) Uani 1 1 d . . .
H26A H 0.7715 0.5912 -0.0484 0.090 Uiso 1 1 calc R . .
H26B H 0.6697 0.5812 -0.0986 0.090 Uiso 1 1 calc R . .
C27 C 0.4905(9) 0.5565(6) 0.1714(10) 0.062(4) Uani 1 1 d . . .
C28 C 0.3779(11) 0.6207(6) 0.1951(11) 0.072(4) Uani 1 1 d . . .
H28 H 0.3208 0.6354 0.2036 0.086 Uiso 1 1 calc R . .
C29 C 0.4577(12) 0.6529(7) 0.1905(12) 0.081(5) Uani 1 1 d . . .
H29 H 0.4659 0.6935 0.1975 0.097 Uiso 1 1 calc R . .
C30 C 0.3363(10) 0.5151(7) 0.1851(12) 0.064(4) Uani 1 1 d . . .
C31 C 0.3622(12) 0.4683(7) 0.2388(13) 0.071(5) Uani 1 1 d . . .
H31 H 0.4206 0.4674 0.2742 0.085 Uiso 1 1 calc R . .
C32 C 0.2986(11) 0.4203(7) 0.2401(12) 0.075(4) Uani 1 1 d . . .
H32 H 0.3142 0.3881 0.2768 0.090 Uiso 1 1 calc R . .
C33 C 0.2146(12) 0.4235(7) 0.1860(13) 0.081(5) Uani 1 1 d . . .
H33 H 0.1721 0.3929 0.1857 0.097 Uiso 1 1 calc R . .
C34 C 0.1907(13) 0.4726(8) 0.1301(15) 0.080(6) Uani 1 1 d . . .
H34 H 0.1336 0.4738 0.0925 0.096 Uiso 1 1 calc R . .
C35 C 0.2518(11) 0.5178(7) 0.1319(12) 0.076(4) Uani 1 1 d . . .
H35 H 0.2359 0.5507 0.0967 0.091 Uiso 1 1 calc R . .
C36 C 0.6683(11) 0.4657(7) -0.0523(12) 0.068(4) Uani 1 1 d . . .
C37 C 0.8042(11) 0.4247(7) -0.0702(12) 0.078(5) Uani 1 1 d . . .
H37 H 0.8479 0.3972 -0.0809 0.094 Uiso 1 1 calc R . .
C38 C 0.8181(14) 0.4817(7) -0.0593(15) 0.076(6) Uani 1 1 d . . .
H38 H 0.8738 0.5018 -0.0574 0.091 Uiso 1 1 calc R . .
C39 C 0.6730(12) 0.3542(8) -0.0644(12) 0.076(5) Uani 1 1 d . . .
C40 C 0.7227(13) 0.3125(8) -0.0220(13) 0.088(5) Uani 1 1 d . . .
H40 H 0.7831 0.3194 0.0069 0.106 Uiso 1 1 calc R . .
C41 C 0.6809(15) 0.2551(8) -0.0217(14) 0.098(6) Uani 1 1 d . . .
H41 H 0.7142 0.2235 0.0064 0.118 Uiso 1 1 calc R . .
C42 C 0.5953(16) 0.2485(8) -0.0618(15) 0.103(6) Uani 1 1 d . . .
H42 H 0.5658 0.2129 -0.0546 0.124 Uiso 1 1 calc R . .
C43 C 0.5440(13) 0.2921(8) -0.1157(14) 0.100(6) Uani 1 1 d . . .
H43 H 0.4862 0.2841 -0.1494 0.120 Uiso 1 1 calc R . .
C44 C 0.5840(13) 0.3456(7) -0.1152(14) 0.086(5) Uani 1 1 d . . .
H44 H 0.5535 0.3764 -0.1478 0.103 Uiso 1 1 calc R . .
C45 C 0.7067(11) 0.9231(7) 0.6410(12) 0.068(5) Uani 1 1 d . . .
H45A H 0.6645 0.9140 0.6808 0.081 Uiso 1 1 calc R . .
H45B H 0.7618 0.8988 0.6568 0.081 Uiso 1 1 calc R . .
C46 C 0.6605(10) 0.9094(6) 0.5488(12) 0.064(4) Uani 1 1 d . . .
C47 C 0.6185(10) 0.8959(6) 0.4784(12) 0.065(4) Uani 1 1 d . . .
C48 C 0.5678(10) 0.8810(7) 0.3931(12) 0.065(4) Uani 1 1 d . . .
H48A H 0.5810 0.8404 0.3797 0.078 Uiso 1 1 calc R . .
H48B H 0.5884 0.9061 0.3497 0.078 Uiso 1 1 calc R . .
C49 C 0.6682(11) 1.0290(7) 0.6455(12) 0.058(4) Uani 1 1 d . . .
C50 C 0.8150(10) 1.0634(7) 0.6750(10) 0.062(4) Uani 1 1 d . . .
H50 H 0.8648 1.0892 0.6898 0.075 Uiso 1 1 calc R . .
C51 C 0.8204(11) 1.0079(7) 0.6636(12) 0.059(4) Uani 1 1 d . . .
H51 H 0.8751 0.9866 0.6649 0.070 Uiso 1 1 calc R . .
C52 C 0.6836(10) 1.1368(7) 0.6652(10) 0.060(4) Uani 1 1 d . . .
C53 C 0.7297(11) 1.1818(7) 0.6346(11) 0.074(4) Uani 1 1 d . . .
H53 H 0.7819 1.1745 0.6096 0.088 Uiso 1 1 calc R . .
C54 C 0.6985(12) 1.2377(7) 0.6411(12) 0.086(5) Uani 1 1 d . . .
H54 H 0.7329 1.2688 0.6245 0.103 Uiso 1 1 calc R . .
C55 C 0.6193(13) 1.2497(7) 0.6708(12) 0.082(5) Uani 1 1 d . . .
H55 H 0.5948 1.2876 0.6687 0.099 Uiso 1 1 calc R . .
C56 C 0.5755(11) 1.2020(7) 0.7052(12) 0.080(5) Uani 1 1 d . . .
H56 H 0.5250 1.2088 0.7327 0.095 Uiso 1 1 calc R . .
C57 C 0.6057(10) 1.1482(7) 0.6985(11) 0.067(4) Uani 1 1 d . . .
H57 H 0.5729 1.1169 0.7171 0.081 Uiso 1 1 calc R . .
C58 C 0.4280(9) 0.9413(6) 0.3972(10) 0.062(4) Uani 1 1 d . . .
C59 C 0.3228(11) 0.8656(7) 0.3709(11) 0.069(4) Uani 1 1 d . . .
H59 H 0.2668 0.8452 0.3609 0.082 Uiso 1 1 calc R . .
C60 C 0.4058(11) 0.8435(7) 0.3735(11) 0.071(4) Uani 1 1 d . . .
H60 H 0.4197 0.8040 0.3663 0.085 Uiso 1 1 calc R . .
C61 C 0.2605(11) 0.9657(8) 0.3880(12) 0.073(5) Uani 1 1 d . . .
C62 C 0.2660(14) 1.0232(8) 0.3683(15) 0.075(6) Uani 1 1 d . . .
H62 H 0.3200 1.0363 0.3504 0.090 Uiso 1 1 calc R . .
C63 C 0.1967(12) 1.0645(9) 0.3729(13) 0.090(6) Uani 1 1 d . . .
H63 H 0.2047 1.1050 0.3672 0.108 Uiso 1 1 calc R . .
C64 C 0.1126(13) 1.0383(9) 0.3873(14) 0.092(6) Uani 1 1 d . . .
H64 H 0.0607 1.0620 0.3878 0.110 Uiso 1 1 calc R . .
C65 C 0.1069(16) 0.9832(10) 0.3993(17) 0.097(7) Uani 1 1 d . . .
H65 H 0.0487 0.9681 0.4036 0.116 Uiso 1 1 calc R . .
C66 C 0.1773(12) 0.9448(9) 0.4063(13) 0.088(5) Uani 1 1 d . . .
H66 H 0.1705 0.9058 0.4227 0.106 Uiso 1 1 calc R . .
C67 C 0.3310(11) 1.1073(7) 0.6080(12) 0.071(5) Uani 1 1 d . . .
H67A H 0.2720 1.1277 0.6037 0.085 Uiso 1 1 calc R . .
H67B H 0.3704 1.1199 0.6617 0.085 Uiso 1 1 calc R . .
C68 C 0.3738(10) 1.1244(6) 0.5355(11) 0.064(4) Uani 1 1 d . . .
C69 C 0.4080(11) 1.1444(6) 0.4822(12) 0.065(4) Uani 1 1 d . . .
C70 C 0.4482(12) 1.1679(7) 0.4086(13) 0.072(5) Uani 1 1 d . . .
H70A H 0.4121 1.1528 0.3547 0.086 Uiso 1 1 calc R . .
H70B H 0.4413 1.2104 0.4078 0.086 Uiso 1 1 calc R . .
C71 C 0.3833(10) 1.0026(6) 0.6279(11) 0.058(4) Uani 1 1 d . . .
C72 C 0.2450(10) 0.9607(7) 0.6278(11) 0.071(4) Uani 1 1 d . . .
H72 H 0.2002 0.9318 0.6295 0.085 Uiso 1 1 calc R . .
C73 C 0.2306(13) 1.0180(7) 0.6167(14) 0.075(6) Uani 1 1 d . . .
H73 H 0.1739 1.0375 0.6122 0.090 Uiso 1 1 calc R . .
C74 C 0.3822(11) 0.8979(7) 0.6595(12) 0.068(4) Uani 1 1 d . . .
C75 C 0.442(2) 0.8736(13) 0.608(2) 0.071(9) Uani 0.50 1 d P A 1
H75 H 0.4543 0.8932 0.5586 0.086 Uiso 0.50 1 calc PR A 1
C76 C 0.484(3) 0.8183(16) 0.633(3) 0.078(10) Uani 0.50 1 d P A 1
H76 H 0.5292 0.8030 0.6034 0.093 Uiso 0.50 1 calc PR A 1
C77 C 0.457(7) 0.787(6) 0.703(10) 0.08(2) Uani 0.50 1 d P A 1
H77 H 0.4839 0.7500 0.7185 0.099 Uiso 0.50 1 calc PR A 1
C78 C 0.390(2) 0.8093(14) 0.749(3) 0.087(10) Uani 0.50 1 d P A 1
H78 H 0.3687 0.7868 0.7919 0.105 Uiso 0.50 1 calc PR A 1
C79 C 0.355(2) 0.8672(13) 0.730(2) 0.078(9) Uani 0.50 1 d P A 1
H79 H 0.3143 0.8845 0.7622 0.094 Uiso 0.50 1 calc PR A 1
C75' C 0.370(2) 0.8532(14) 0.594(2) 0.074(9) Uani 0.50 1 d P A 2
H75' H 0.3307 0.8599 0.5411 0.089 Uiso 0.50 1 calc PR A 2
C76' C 0.418(3) 0.7985(16) 0.609(3) 0.081(10) Uani 0.50 1 d P A 2
H76' H 0.4060 0.7684 0.5676 0.097 Uiso 0.50 1 calc PR A 2
C77' C 0.485(8) 0.790(6) 0.686(10) 0.08(2) Uani 0.50 1 d P A 2
H77' H 0.5220 0.7566 0.6922 0.098 Uiso 0.50 1 calc PR A 2
C78' C 0.494(2) 0.8329(14) 0.754(3) 0.083(9) Uani 0.50 1 d P A 2
H78' H 0.5300 0.8249 0.8079 0.099 Uiso 0.50 1 calc PR A 2
C79' C 0.447(2) 0.8881(14) 0.738(2) 0.079(9) Uani 0.50 1 d P A 2
H79' H 0.4593 0.9180 0.7792 0.095 Uiso 0.50 1 calc PR A 2
C80 C 0.5759(10) 1.0993(6) 0.4115(10) 0.060(4) Uani 1 1 d . . .
C81 C 0.6890(11) 1.1644(6) 0.4011(11) 0.072(4) Uani 1 1 d . . .
H81 H 0.7472 1.1796 0.3967 0.086 Uiso 1 1 calc R . .
C82 C 0.6154(12) 1.1936(6) 0.4051(11) 0.072(4) Uani 1 1 d . . .
H82 H 0.6104 1.2345 0.4050 0.087 Uiso 1 1 calc R . .
C83 C 0.7279(10) 1.0567(7) 0.3999(11) 0.065(4) Uani 1 1 d . . .
C84 C 0.8145(10) 1.0583(7) 0.4540(11) 0.070(4) Uani 1 1 d . . .
H84 H 0.8324 1.0905 0.4900 0.084 Uiso 1 1 calc R . .
C85 C 0.8756(13) 1.0089(8) 0.4530(15) 0.079(5) Uani 1 1 d . . .
H85 H 0.9317 1.0065 0.4919 0.094 Uiso 1 1 calc R . .
C86 C 0.8499(12) 0.9668(8) 0.3950(13) 0.081(5) Uani 1 1 d . . .
H86 H 0.8912 0.9361 0.3910 0.097 Uiso 1 1 calc R . .
C87 C 0.7655(11) 0.9661(7) 0.3406(12) 0.075(5) Uani 1 1 d . . .
H87 H 0.7494 0.9349 0.3020 0.090 Uiso 1 1 calc R . .
C88 C 0.7041(12) 1.0123(7) 0.3435(13) 0.067(5) Uani 1 1 d . . .
H88 H 0.6467 1.0125 0.3065 0.081 Uiso 1 1 calc R . .
C89 C 0.8305(14) 0.6997(9) 0.1669(18) 0.096(6) Uani 1 1 d . . .
C90 C 0.8099(15) 0.7263(9) 0.0847(17) 0.125(8) Uani 1 1 d . . .
H90A H 0.7474 0.7412 0.0755 0.187 Uiso 1 1 calc R . .
H90B H 0.8158 0.6978 0.0404 0.187 Uiso 1 1 calc R . .
H90C H 0.8524 0.7583 0.0818 0.187 Uiso 1 1 calc R . .
C91 C 0.8416(15) 0.8087(9) 0.3525(17) 0.096(6) Uani 1 1 d . . .
C92 C 0.7920(16) 0.7825(10) 0.4084(18) 0.132(8) Uani 1 1 d . . .
H92A H 0.7622 0.7476 0.3816 0.197 Uiso 1 1 calc R . .
H92B H 0.7456 0.8094 0.4215 0.197 Uiso 1 1 calc R . .
H92C H 0.8331 0.7719 0.4614 0.197 Uiso 1 1 calc R . .
C93 C 0.236(3) 0.251(3) 0.257(4) 0.21(2) Uani 1 1 d . . .
C94 C 0.252(2) 0.2479(13) 0.166(2) 0.172(13) Uani 1 1 d . . .
H94A H 0.1936 0.2496 0.1262 0.258 Uiso 1 1 calc R . .
H94B H 0.2829 0.2115 0.1570 0.258 Uiso 1 1 calc R . .
H94C H 0.2903 0.2805 0.1545 0.258 Uiso 1 1 calc R . .

loop_
_atom_site_aniso_label
_atom_site_aniso_U_11
_atom_site_aniso_U_22
_atom_site_aniso_U_33
_atom_site_aniso_U_23
_atom_site_aniso_U_13
_atom_site_aniso_U_12
Ag1 0.0504(7) 0.0466(7) 0.0788(10) -0.0018(6) 0.0194(7) -0.0007(5)
Ag2 0.0460(7) 0.0568(7) 0.0737(10) -0.0068(6) 0.0163(7) -0.0055(5)
Ag3 0.0436(7) 0.0541(7) 0.0782(10) -0.0039(6) 0.0116(7) -0.0027(4)
Ag4 0.0515(7) 0.0483(7) 0.0750(10) -0.0067(6) 0.0121(7) 0.0022(5)
F1 0.152(12) 0.103(9) 0.209(17) 0.010(10) 0.020(11) 0.025(8)
F2 0.154(13) 0.130(12) 0.26(2) 0.100(13) 0.014(13) -0.004(10)
F3 0.185(16) 0.234(18) 0.22(2) -0.009(16) 0.079(15) 0.102(14)
F4 0.100(9) 0.195(15) 0.181(16) 0.023(12) -0.018(10) -0.008(9)
F5 0.176(16) 0.32(3) 0.19(2) -0.009(17) 0.063(15) 0.086(16)
F6 0.125(12) 0.203(16) 0.23(2) -0.017(15) -0.041(12) -0.027(11)
F7 0.152(13) 0.113(10) 0.30(3) 0.065(12) 0.051(14) -0.008(9)
F8 0.122(9) 0.085(7) 0.238(18) -0.001(9) 0.046(11) -0.011(7)
F9 0.191(18) 0.205(18) 0.20(2) -0.025(14) 0.103(16) 0.008(13)
F10 0.121(12) 0.236(19) 0.24(2) 0.061(16) -0.043(12) -0.029(11)
F11 0.214(18) 0.170(15) 0.26(2) -0.038(14) 0.127(18) 0.002(12)
F12 0.154(14) 0.197(16) 0.24(2) 0.064(15) -0.052(14) -0.077(12)
F13 0.169(12) 0.141(10) 0.154(14) -0.007(10) 0.085(11) -0.003(9)
F14 0.120(9) 0.181(12) 0.126(12) -0.001(10) 0.049(9) -0.018(9)
F15 0.120(11) 0.090(9) 0.25(2) -0.009(10) 0.026(11) 0.003(7)
F16 0.112(9) 0.140(11) 0.157(14) -0.022(9) -0.019(9) 0.046(8)
F17 0.133(9) 0.074(6) 0.159(12) -0.004(7) 0.018(8) -0.014(6)
F18 0.094(8) 0.115(9) 0.196(15) -0.025(9) -0.017(8) 0.026(7)
F19 0.148(12) 0.213(15) 0.129(13) -0.025(11) 0.054(10) -0.058(10)
F20 0.170(13) 0.166(13) 0.147(13) 0.015(10) 0.053(11) -0.045(10)
F21 0.144(10) 0.092(8) 0.174(14) -0.008(8) 0.019(9) 0.020(7)
F22 0.089(7) 0.139(10) 0.141(12) -0.022(8) 0.005(7) -0.014(6)
F23 0.120(11) 0.111(10) 0.25(2) -0.077(12) 0.014(11) -0.006(8)
F24 0.090(8) 0.157(11) 0.161(14) -0.036(10) -0.006(8) 0.006(8)
N1 0.062(8) 0.061(7) 0.078(10) 0.009(7) 0.015(7) 0.001(6)
N2 0.056(7) 0.056(7) 0.076(9) -0.002(6) 0.017(7) 0.002(5)
N3 0.053(8) 0.067(9) 0.083(11) -0.002(8) 0.016(7) -0.004(6)
N4 0.063(9) 0.070(10) 0.082(11) -0.003(9) 0.011(8) -0.002(7)
N5 0.061(8) 0.059(8) 0.081(10) -0.014(7) 0.033(7) 0.000(6)
N6 0.063(7) 0.054(7) 0.079(9) -0.001(6) 0.022(7) 0.002(6)
N7 0.058(8) 0.069(9) 0.083(10) -0.009(7) 0.027(7) -0.011(7)
N8 0.062(8) 0.064(8) 0.087(11) -0.005(7) 0.027(7) -0.005(6)
N9 0.046(7) 0.062(9) 0.063(9) -0.008(7) 0.002(6) 0.001(6)
N10 0.041(6) 0.061(8) 0.056(8) -0.004(6) 0.011(6) -0.010(5)
N11 0.057(7) 0.051(7) 0.067(9) -0.006(6) 0.009(6) 0.002(6)
N12 0.046(6) 0.068(8) 0.065(9) -0.006(6) 0.010(6) -0.002(5)
N13 0.056(7) 0.059(7) 0.080(10) -0.001(7) 0.033(7) 0.006(6)
N14 0.052(7) 0.063(9) 0.074(10) 0.000(7) 0.029(7) -0.003(6)
N15 0.079(9) 0.055(8) 0.081(11) -0.003(7) 0.031(8) 0.011(7)
N16 0.064(8) 0.055(7) 0.074(9) 0.000(6) 0.023(7) 0.000(6)
N17 0.149(17) 0.092(13) 0.15(2) -0.011(13) 0.007(16) -0.026(11)
N18 0.127(15) 0.109(13) 0.145(19) 0.011(12) 0.042(14) 0.026(11)
N19 0.21(4) 0.32(6) 0.30(7) 0.01(5) 0.02(4) -0.01(4)
P1 0.067(3) 0.075(3) 0.098(4) -0.002(3) 0.017(3) -0.006(2)
P2 0.063(3) 0.067(3) 0.110(4) 0.007(3) 0.024(3) 0.015(2)
P3 0.062(3) 0.066(3) 0.106(4) 0.005(3) 0.027(3) 0.007(2)
P4 0.060(3) 0.063(2) 0.104(4) -0.013(2) 0.034(3) -0.0093(19)
C1 0.063(10) 0.062(10) 0.090(15) 0.001(9) 0.018(10) -0.008(8)
C2 0.066(10) 0.061(9) 0.085(14) -0.001(9) 0.020(10) -0.004(8)
C3 0.054(9) 0.070(10) 0.085(14) -0.001(9) 0.021(10) -0.010(7)
C4 0.049(8) 0.061(9) 0.089(14) -0.002(9) 0.016(9) -0.011(7)
C5 0.054(8) 0.051(8) 0.072(11) -0.006(7) 0.026(8) -0.001(6)
C6 0.062(9) 0.062(9) 0.085(12) 0.004(8) 0.013(9) 0.009(7)
C7 0.076(10) 0.055(9) 0.089(13) -0.002(8) 0.021(9) 0.004(8)
C8 0.057(9) 0.076(11) 0.079(12) -0.006(9) 0.022(9) -0.007(8)
C9 0.066(10) 0.081(11) 0.088(13) -0.007(9) 0.024(9) -0.009(8)
C10 0.073(11) 0.100(14) 0.096(15) -0.013(11) 0.027(10) -0.009(10)
C11 0.072(13) 0.100(14) 0.103(18) -0.002(13) 0.023(12) -0.018(11)
C12 0.071(12) 0.081(12) 0.093(15) 0.001(10) 0.007(10) -0.015(9)
C13 0.063(12) 0.078(14) 0.081(16) 0.001(10) 0.016(11) -0.013(9)
C14 0.052(9) 0.061(9) 0.076(13) 0.001(8) 0.015(9) -0.010(7)
C15 0.055(9) 0.074(11) 0.086(13) -0.005(9) 0.016(9) 0.007(8)
C16 0.050(10) 0.084(13) 0.089(15) 0.000(10) 0.018(10) -0.006(8)
C17 0.079(12) 0.073(11) 0.088(15) 0.001(10) 0.009(11) -0.007(9)
C18 0.074(11) 0.073(10) 0.093(14) 0.003(9) 0.010(11) -0.009(8)
C19 0.092(13) 0.079(12) 0.098(15) 0.018(11) 0.002(12) -0.008(10)
C20 0.110(16) 0.083(13) 0.117(19) 0.000(12) -0.002(14) -0.018(12)
C21 0.112(15) 0.079(13) 0.107(17) -0.008(11) 0.008(13) 0.000(11)
C22 0.094(13) 0.078(12) 0.095(15) -0.004(10) 0.017(11) 0.005(10)
C23 0.066(11) 0.065(10) 0.097(15) -0.007(10) 0.017(10) -0.014(8)
C24 0.060(9) 0.059(9) 0.085(13) -0.002(9) 0.016(9) -0.015(7)
C25 0.062(9) 0.062(9) 0.091(14) -0.004(9) 0.018(9) -0.019(7)
C26 0.071(11) 0.069(11) 0.089(14) 0.003(10) 0.023(10) -0.015(8)
C27 0.055(8) 0.057(8) 0.079(11) -0.006(7) 0.025(8) 0.002(6)
C28 0.067(10) 0.063(9) 0.091(13) -0.011(8) 0.029(9) 0.009(7)
C29 0.084(12) 0.063(10) 0.097(15) -0.008(9) 0.021(10) 0.004(9)
C30 0.053(9) 0.064(9) 0.079(12) -0.011(9) 0.024(9) 0.002(7)
C31 0.060(10) 0.069(10) 0.088(14) -0.003(9) 0.028(10) -0.003(8)
C32 0.071(10) 0.073(10) 0.086(13) 0.002(9) 0.030(10) -0.003(8)
C33 0.068(11) 0.083(12) 0.099(15) -0.003(10) 0.031(10) -0.019(8)
C34 0.051(10) 0.091(13) 0.099(17) 0.003(11) 0.016(10) -0.003(9)
C35 0.065(10) 0.073(10) 0.090(13) 0.008(9) 0.016(10) 0.005(9)
C36 0.063(10) 0.068(10) 0.079(13) 0.002(9) 0.029(9) -0.007(8)
C37 0.065(10) 0.082(11) 0.093(13) -0.004(10) 0.029(9) 0.002(8)
C38 0.059(11) 0.081(13) 0.094(15) -0.002(10) 0.030(10) -0.008(8)
C39 0.071(11) 0.073(11) 0.091(14) -0.013(10) 0.034(10) -0.006(9)
C40 0.090(12) 0.078(11) 0.098(15) -0.006(10) 0.018(11) -0.010(10)
C41 0.103(15) 0.077(12) 0.112(17) -0.005(11) 0.012(13) -0.001(10)
C42 0.113(16) 0.079(13) 0.121(18) -0.010(12) 0.030(14) -0.001(12)
C43 0.094(13) 0.088(13) 0.119(19) -0.020(13) 0.021(13) -0.006(11)
C44 0.083(12) 0.065(10) 0.112(16) -0.011(10) 0.027(12) -0.006(9)
C45 0.055(9) 0.070(11) 0.075(13) -0.007(9) 0.004(9) 0.007(8)
C46 0.052(8) 0.060(9) 0.081(12) -0.009(8) 0.009(9) 0.009(6)
C47 0.055(9) 0.059(9) 0.080(13) -0.007(8) 0.014(9) 0.008(7)
C48 0.058(10) 0.058(9) 0.079(13) -0.015(9) 0.011(9) -0.005(7)
C49 0.048(9) 0.064(9) 0.059(11) -0.003(8) 0.003(8) 0.000(7)
C50 0.052(8) 0.071(10) 0.065(11) -0.005(8) 0.012(7) -0.012(7)
C51 0.041(9) 0.065(10) 0.068(13) -0.009(9) 0.004(8) 0.003(7)
C52 0.057(9) 0.065(9) 0.061(10) -0.001(8) 0.020(8) -0.007(7)
C53 0.076(10) 0.067(10) 0.077(12) -0.008(8) 0.014(9) -0.003(8)
C54 0.094(13) 0.073(11) 0.091(14) 0.007(9) 0.016(11) -0.009(9)
C55 0.095(12) 0.062(10) 0.090(14) -0.002(9) 0.018(11) 0.011(9)
C56 0.074(10) 0.080(11) 0.085(13) -0.011(10) 0.015(10) 0.007(9)
C57 0.060(9) 0.065(10) 0.076(12) -0.009(8) 0.010(8) -0.009(7)
C58 0.051(8) 0.067(9) 0.068(11) 0.005(8) 0.012(7) 0.008(7)
C59 0.062(9) 0.070(10) 0.074(12) -0.003(8) 0.013(8) -0.011(7)
C60 0.069(10) 0.065(10) 0.079(12) -0.007(8) 0.013(9) -0.008(8)
C61 0.056(10) 0.083(13) 0.080(13) -0.010(9) 0.015(9) 0.004(8)
C62 0.056(11) 0.084(14) 0.085(16) 0.003(10) 0.013(10) 0.019(8)
C63 0.076(12) 0.094(13) 0.100(16) -0.015(11) 0.016(11) 0.016(11)
C64 0.067(12) 0.107(14) 0.108(17) -0.013(13) 0.032(11) 0.024(11)
C65 0.075(13) 0.109(16) 0.107(19) -0.011(13) 0.021(12) 0.000(11)
C66 0.070(11) 0.103(14) 0.095(15) -0.004(11) 0.024(10) 0.007(10)
C67 0.061(9) 0.068(10) 0.091(14) -0.010(9) 0.033(9) 0.005(8)
C68 0.059(9) 0.059(9) 0.079(12) -0.004(8) 0.030(9) 0.011(7)
C69 0.065(9) 0.052(8) 0.082(13) -0.010(8) 0.024(9) 0.014(7)
C70 0.076(11) 0.057(9) 0.083(14) 0.009(9) 0.016(10) -0.002(8)
C71 0.052(8) 0.056(8) 0.070(11) 0.001(8) 0.025(8) 0.005(7)
C72 0.056(9) 0.073(10) 0.089(13) -0.001(9) 0.028(8) -0.007(7)
C73 0.051(10) 0.088(14) 0.093(15) -0.005(10) 0.029(10) 0.004(8)
C74 0.064(10) 0.063(10) 0.082(13) 0.003(9) 0.026(10) 0.000(8)
C75 0.07(2) 0.068(19) 0.08(3) 0.002(17) 0.021(19) 0.008(17)
C76 0.08(3) 0.07(2) 0.09(3) -0.01(2) 0.02(3) 0.01(2)
C77 0.08(6) 0.07(3) 0.10(6) 0.00(3) 0.03(4) 0.01(4)
C78 0.09(2) 0.08(2) 0.10(3) 0.010(19) 0.03(2) 0.005(18)
C79 0.08(2) 0.07(2) 0.09(3) 0.002(18) 0.028(19) 0.008(16)
C75' 0.07(2) 0.07(2) 0.08(3) 0.000(18) 0.022(19) 0.004(17)
C76' 0.08(2) 0.08(2) 0.09(3) 0.00(2) 0.02(2) 0.00(2)
C77' 0.08(6) 0.07(4) 0.10(6) 0.00(4) 0.03(4) 0.01(4)
C78' 0.08(2) 0.08(2) 0.09(3) 0.00(2) 0.02(2) 0.005(18)
C79' 0.07(2) 0.07(2) 0.09(3) 0.002(18) 0.02(2) 0.004(16)
C80 0.063(9) 0.050(8) 0.070(11) 0.003(7) 0.020(8) 0.006(6)
C81 0.075(10) 0.062(9) 0.082(12) -0.006(8) 0.022(9) -0.008(8)
C82 0.083(11) 0.051(8) 0.085(13) 0.000(8) 0.023(9) -0.001(8)
C83 0.062(9) 0.060(9) 0.077(12) -0.001(9) 0.025(9) 0.005(7)
C84 0.063(9) 0.072(10) 0.077(12) -0.011(9) 0.014(9) -0.007(8)
C85 0.062(11) 0.089(12) 0.088(16) 0.001(11) 0.020(11) 0.005(9)
C86 0.070(11) 0.083(12) 0.095(15) -0.003(10) 0.025(11) 0.012(8)
C87 0.069(10) 0.068(10) 0.092(14) -0.012(9) 0.024(10) 0.001(7)
C88 0.056(10) 0.072(10) 0.076(14) -0.008(9) 0.017(9) 0.001(8)
C89 0.089(13) 0.078(14) 0.12(2) -0.007(13) 0.013(15) -0.016(10)
C90 0.119(17) 0.092(14) 0.17(3) 0.008(15) 0.039(17) -0.018(12)
C91 0.091(14) 0.078(13) 0.119(19) -0.014(12) 0.022(13) 0.025(10)
C92 0.113(17) 0.121(18) 0.17(3) 0.004(17) 0.037(18) -0.002(14)
C93 0.14(3) 0.24(5) 0.26(7) -0.04(5) 0.04(4) -0.03(3)
C94 0.14(2) 0.14(2) 0.23(4) -0.02(3) 0.02(3) 0.031(18)

loop_
_atom_type_symbol
_atom_type_description
_atom_type_scat_dispersion_real
_atom_type_scat_dispersion_imag
_atom_type_scat_source
C C 0.0033 0.0016 'International Tables Vol C Tables 4.2.6.8 and 6.1.1.4'
H H 0.0000 0.0000 'International Tables Vol C Tables 4.2.6.8 and 6.1.1.4'
N N 0.0061 0.0033 'International Tables Vol C Tables 4.2.6.8 and 6.1.1.4'
Ag Ag -0.8971 1.1015 'International Tables Vol C Tables 4.2.6.8 and 6.1.1.4'
F F 0.0171 0.0103 'International Tables Vol C Tables 4.2.6.8 and 6.1.1.4'
P P 0.1023 0.0942 'International Tables Vol C Tables 4.2.6.8 and 6.1.1.4'

loop_
_geom_angle_atom_site_label_1
_geom_angle_atom_site_label_2
_geom_angle_atom_site_label_3
_geom_angle
C27 Ag1 C5 167.1(6)
C27 Ag1 Ag2 97.0(4)
C5 Ag1 Ag2 95.7(4)
C36 Ag2 C14 170.5(7)
C36 Ag2 Ag1 93.7(5)
C14 Ag2 Ag1 95.7(5)
C71 Ag3 C49 172.7(7)
C71 Ag3 Ag4 94.0(5)
C49 Ag3 Ag4 93.2(5)
C58 Ag4 C80 171.0(6)
C58 Ag4 Ag3 94.1(4)
C80 Ag4 Ag3 94.5(4)
C5 N1 C7 112.5(13)
C5 N1 C1 123.7(13)
C7 N1 C1 123.5(13)
C5 N2 C6 108.9(11)
C5 N2 C8 128.7(12)
C6 N2 C8 122.3(12)
C14 N3 C16 110.7(14)
C14 N3 C4 124.2(13)
C16 N3 C4 124.9(13)
C14 N4 C15 111.1(14)
C14 N4 C17 123.5(15)
C15 N4 C17 125.2(16)
C29 N5 C27 114.0(13)
C29 N5 C23 123.5(14)
C27 N5 C23 122.2(12)
C28 N6 C27 112.3(12)
C28 N6 C30 123.6(12)
C27 N6 C30 124.1(11)
C36 N7 C38 112.7(15)
C36 N7 C26 123.3(14)
C38 N7 C26 123.9(13)
C37 N8 C36 109.7(13)
C37 N8 C39 125.0(13)
C36 N8 C39 125.3(13)
C49 N9 C51 109.6(12)
C49 N9 C45 123.0(13)
C51 N9 C45 127.4(14)
C49 N10 C50 109.2(12)
C49 N10 C52 125.3(12)
C50 N10 C52 125.5(12)
C60 N11 C58 113.1(13)
C60 N11 C48 124.1(12)
C58 N11 C48 122.8(12)
C58 N12 C59 110.9(11)
C58 N12 C61 125.7(13)
C59 N12 C61 123.4(12)
C71 N13 C73 111.4(14)
C71 N13 C67 123.4(13)
C73 N13 C67 124.4(13)
C71 N14 C72 111.6(13)
C71 N14 C74 125.2(13)
C72 N14 C74 123.0(13)
C80 N15 C82 110.0(13)
C80 N15 C70 122.8(14)
C82 N15 C70 127.2(13)
C80 N16 C81 110.0(12)
C80 N16 C83 126.6(12)
C81 N16 C83 123.4(12)
F5 P1 F6 91.0(13)
F5 P1 F2 90.0(12)
F6 P1 F2 88.5(10)
F5 P1 F3 174.3(13)
F6 P1 F3 94.6(12)
F2 P1 F3 90.8(11)
F5 P1 F1 90.2(10)
F6 P1 F1 94.4(9)
F2 P1 F1 177.1(10)
F3 P1 F1 88.7(10)
F5 P1 F4 86.1(10)
F6 P1 F4 174.6(11)
F2 P1 F4 96.0(9)
F3 P1 F4 88.3(11)
F1 P1 F4 81.1(8)
F9 P2 F12 90.3(13)
F9 P2 F8 91.5(10)
F12 P2 F8 91.9(9)
F9 P2 F11 177.9(11)
F12 P2 F11 89.8(14)
F8 P2 F11 86.4(9)
F9 P2 F10 93.0(14)
F12 P2 F10 175.4(14)
F8 P2 F10 91.2(9)
F11 P2 F10 86.9(12)
F9 P2 F7 92.3(11)
F12 P2 F7 84.9(10)
F8 P2 F7 175.0(12)
F11 P2 F7 89.8(10)
F10 P2 F7 91.8(11)
F14 P3 F16 87.3(8)
F14 P3 F13 177.7(9)
F16 P3 F13 90.9(9)
F14 P3 F15 90.4(9)
F16 P3 F15 86.8(8)
F13 P3 F15 88.0(8)
F14 P3 F18 93.4(9)
F16 P3 F18 178.4(9)
F13 P3 F18 88.3(9)
F15 P3 F18 91.8(8)
F14 P3 F17 94.6(8)
F16 P3 F17 90.8(7)
F13 P3 F17 86.9(7)
F15 P3 F17 174.3(9)
F18 P3 F17 90.6(7)
F20 P4 F23 94.8(10)
F20 P4 F21 86.1(8)
F23 P4 F21 178.0(10)
F20 P4 F19 177.4(10)
F23 P4 F19 84.7(10)
F21 P4 F19 94.3(9)
F20 P4 F24 93.8(9)
F23 P4 F24 92.7(8)
F21 P4 F24 89.1(7)
F19 P4 F24 88.8(8)
F20 P4 F22 86.0(8)
F23 P4 F22 85.1(8)
F21 P4 F22 93.2(7)
F19 P4 F22 91.4(8)
F24 P4 F22 177.7(8)
N1 C1 C2 115.6(14)
C3 C2 C1 175.0(19)
C2 C3 C4 173.6(19)
C3 C4 N3 113.5(14)
N1 C5 N2 105.6(12)
N1 C5 Ag1 123.7(10)
N2 C5 Ag1 130.3(10)
C7 C6 N2 108.1(13)
C6 C7 N1 104.8(13)
C13 C8 C9 120.9(16)
C13 C8 N2 120.1(15)
C9 C8 N2 119.0(14)
C10 C9 C8 120.9(17)
C11 C10 C9 121.2(17)
C10 C11 C12 119.1(18)
C13 C12 C11 117.7(18)
C8 C13 C12 119.9(19)
N4 C14 N3 104.5(14)
N4 C14 Ag2 128.7(11)
N3 C14 Ag2 126.7(12)
C16 C15 N4 107.6(15)
C15 C16 N3 105.7(15)
C18 C17 C22 121.0(18)
C18 C17 N4 121.5(18)
C22 C17 N4 117.5(18)
C17 C18 C19 119.5(18)
C20 C19 C18 116.3(19)
C19 C20 C21 123.5(19)
C22 C21 C20 117.2(19)
C21 C22 C17 121.2(19)
C24 C23 N5 113.8(15)
C25 C24 C23 174.7(18)
C24 C25 C26 173.2(18)
C25 C26 N7 112.1(14)
N5 C27 N6 102.2(11)
N5 C27 Ag1 129.7(10)
N6 C27 Ag1 128.1(10)
N6 C28 C29 106.0(13)
N5 C29 C28 105.4(14)
C35 C30 C31 122.1(15)
C35 C30 N6 119.0(15)
C31 C30 N6 118.8(15)
C30 C31 C32 119.3(17)
C33 C32 C31 117.8(16)
C32 C33 C34 121.2(15)
C35 C34 C33 119.3(18)
C34 C35 C30 120.2(17)
N7 C36 N8 103.6(14)
N7 C36 Ag2 128.2(13)
N8 C36 Ag2 128.1(11)
C38 C37 N8 107.9(15)
C37 C38 N7 105.9(15)
C40 C39 C44 124.1(17)
C40 C39 N8 117.8(16)
C44 C39 N8 118.0(16)
C39 C40 C41 117.5(18)
C42 C41 C40 118.4(19)
C41 C42 C43 124.2(19)
C44 C43 C42 116.2(19)
C43 C44 C39 119.0(19)
N9 C45 C46 110.2(14)
C47 C46 C45 174.6(17)
C46 C47 C48 178.7(17)
C47 C48 N11 111.5(13)
N10 C49 N9 104.5(12)
N10 C49 Ag3 130.6(11)
N9 C49 Ag3 124.7(11)
C51 C50 N10 107.6(13)
C50 C51 N9 108.9(14)
C53 C52 C57 119.7(15)
C53 C52 N10 118.1(13)
C57 C52 N10 122.2(13)
C52 C53 C54 118.8(16)
C55 C54 C53 122.4(16)
C54 C55 C56 116.8(15)
C57 C56 C55 120.2(16)
C56 C57 C52 121.6(16)
N11 C58 N12 101.5(12)
N11 C58 Ag4 124.3(10)
N12 C58 Ag4 134.1(10)
C60 C59 N12 106.4(13)
C59 C60 N11 108.0(14)
C62 C61 C66 118.1(17)
C62 C61 N12 122.1(15)
C66 C61 N12 119.7(16)
C61 C62 C63 124.6(18)
C62 C63 C64 112.7(18)
C65 C64 C63 121.1(18)
C64 C65 C66 126(2)
C65 C66 C61 117(2)
C68 C67 N13 114.0(13)
C69 C68 C67 172.0(16)
C68 C69 C70 176.1(19)
N15 C70 C69 116.0(14)
N14 C71 N13 103.7(13)
N14 C71 Ag3 128.9(11)
N13 C71 Ag3 127.3(11)
C73 C72 N14 106.5(14)
C72 C73 N13 106.7(15)
N14 C74 C75 119.7(18)
N14 C74 C79 117.1(17)
C75 C74 C79 123(2)
N14 C74 C79' 124.0(19)
C75 C74 C79' 92(2)
C79 C74 C79' 60.0(19)
N14 C74 C75' 117(2)
C75 C74 C75' 47.3(16)
C79 C74 C75' 101(2)
C79' C74 C75' 119(2)
C74 C75 C76 118(3)
C75 C76 C77 119(5)
C78 C77 C76 121(10)
C77 C78 C79 119(6)
C74 C79 C78 119(3)
C76' C75' C74 121(3)
C77' C76' C75' 120(6)
C76' C77' C78' 120(10)
C77' C78' C79' 119(7)
C74 C79' C78' 121(3)
N16 C80 N15 105.4(12)
N16 C80 Ag4 126.7(10)
N15 C80 Ag4 127.7(11)
C82 C81 N16 106.0(13)
C81 C82 N15 108.6(14)
C88 C83 C84 121.2(14)
C88 C83 N16 120.3(15)
C84 C83 N16 118.5(14)
C83 C84 C85 118.3(16)
C86 C85 C84 118.0(19)
C85 C86 C87 123.2(17)
C86 C87 C88 119.3(16)
C83 C88 C87 119.7(17)
N17 C89 C90 176(3)
N18 C91 C92 176(2)
N19 C93 C94 163(8)

loop_
_geom_bond_atom_site_label_1
_geom_bond_atom_site_label_2
_geom_bond_distance
Ag1 C27 2.080(13)
Ag1 C5 2.119(13)
Ag1 Ag2 3.1250(19)
Ag2 C36 2.078(16)
Ag2 C14 2.099(16)
Ag3 C71 2.086(15)
Ag3 C49 2.089(16)
Ag3 Ag4 3.2781(18)
Ag4 C58 2.064(14)
Ag4 C80 2.116(14)
F1 P1 1.523(13)
F2 P1 1.493(14)
F3 P1 1.49(2)
F4 P1 1.555(15)
F5 P1 1.481(18)
F6 P1 1.484(16)
F7 P2 1.536(14)
F8 P2 1.499(12)
F9 P2 1.436(17)
F10 P2 1.517(17)
F11 P2 1.515(17)
F12 P2 1.497(18)
F13 P3 1.553(15)
F14 P3 1.504(14)
F15 P3 1.558(14)
F16 P3 1.541(12)
F17 P3 1.569(11)
F18 P3 1.561(13)
F19 P4 1.553(16)
F20 P4 1.510(14)
F21 P4 1.539(11)
F22 P4 1.574(12)
F23 P4 1.518(13)
F24 P4 1.560(13)
N1 C5 1.322(17)
N1 C7 1.374(18)
N1 C1 1.46(2)
N2 C5 1.329(17)
N2 C6 1.399(17)
N2 C8 1.427(18)
N3 C14 1.355(19)
N3 C16 1.40(2)
N3 C4 1.449(18)
N4 C14 1.33(2)
N4 C15 1.390(19)
N4 C17 1.43(2)
N5 C29 1.351(18)
N5 C27 1.354(17)
N5 C23 1.443(18)
N6 C28 1.363(17)
N6 C27 1.375(16)
N6 C30 1.438(18)
N7 C36 1.299(19)
N7 C38 1.39(2)
N7 C26 1.482(19)
N8 C37 1.365(18)
N8 C36 1.39(2)
N8 C39 1.47(2)
N9 C49 1.369(19)
N9 C51 1.37(2)
N9 C45 1.441(19)
N10 C49 1.350(18)
N10 C50 1.412(18)
N10 C52 1.429(18)
N11 C60 1.354(17)
N11 C58 1.356(17)
N11 C48 1.456(18)
N12 C58 1.383(16)
N12 C59 1.399(18)
N12 C61 1.413(19)
N13 C71 1.346(18)
N13 C73 1.36(2)
N13 C67 1.486(18)
N14 C71 1.328(19)
N14 C72 1.370(18)
N14 C74 1.401(19)
N15 C80 1.327(17)
N15 C82 1.384(19)
N15 C70 1.43(2)
N16 C80 1.321(17)
N16 C81 1.417(17)
N16 C83 1.432(17)
N17 C89 1.13(3)
N18 C91 1.14(3)
N19 C93 1.17(6)
C1 C2 1.48(3)
C2 C3 1.13(2)
C3 C4 1.44(2)
C6 C7 1.33(2)
C8 C13 1.35(2)
C8 C9 1.37(2)
C9 C10 1.33(2)
C10 C11 1.32(3)
C11 C12 1.47(3)
C12 C13 1.36(2)
C15 C16 1.321(19)
C17 C18 1.32(2)
C17 C22 1.40(2)
C18 C19 1.48(2)
C19 C20 1.34(3)
C20 C21 1.40(3)
C21 C22 1.35(2)
C23 C24 1.42(2)
C24 C25 1.21(2)
C25 C26 1.47(2)
C28 C29 1.39(2)
C30 C35 1.36(2)
C30 C31 1.36(2)
C31 C32 1.43(2)
C32 C33 1.36(2)
C33 C34 1.42(2)
C34 C35 1.36(2)
C37 C38 1.31(2)
C39 C40 1.30(2)
C39 C44 1.41(2)
C40 C41 1.44(2)
C41 C42 1.30(2)
C42 C43 1.42(3)
C43 C44 1.35(2)
C45 C46 1.50(2)
C46 C47 1.20(2)
C47 C48 1.44(2)
C50 C51 1.27(2)
C52 C53 1.35(2)
C52 C57 1.356(19)
C53 C54 1.36(2)
C54 C55 1.35(2)
C55 C56 1.41(2)
C56 C57 1.308(19)
C59 C60 1.31(2)
C61 C62 1.34(2)
C61 C66 1.38(2)
C62 C63 1.39(2)
C63 C64 1.42(2)
C64 C65 1.27(2)
C65 C66 1.34(3)
C67 C68 1.44(2)
C68 C69 1.14(2)
C69 C70 1.47(2)
C72 C73 1.32(2)
C74 C75 1.40(3)
C74 C79 1.41(3)
C74 C79' 1.42(4)
C74 C75' 1.43(4)
C75 C76 1.42(5)
C76 C77 1.42(13)
C77 C78 1.42(10)
C78 C79 1.42(4)
C75' C76' 1.42(4)
C76' C77' 1.42(17)
C77' C78' 1.42(15)
C78' C79' 1.43(4)
C81 C82 1.274(19)
C83 C88 1.34(2)
C83 C84 1.39(2)
C84 C85 1.43(2)
C85 C86 1.32(2)
C86 C87 1.37(2)
C87 C88 1.38(2)
C89 C90 1.40(3)
C91 C92 1.36(3)
C93 C94 1.49(6)

loop_
_geom_torsion_atom_site_label_1
_geom_torsion_atom_site_label_2
_geom_torsion_atom_site_label_3
_geom_torsion_atom_site_label_4
_geom_torsion
C27 Ag1 Ag2 C36 128.9(6)
C5 Ag1 Ag2 C36 -52.7(6)
C27 Ag1 Ag2 C14 -50.0(6)
C5 Ag1 Ag2 C14 128.4(5)
C71 Ag3 Ag4 C58 -51.7(5)
C49 Ag3 Ag4 C58 127.4(5)
C71 Ag3 Ag4 C80 130.6(5)
C49 Ag3 Ag4 C80 -50.3(6)
C5 N1 C1 C2 59(2)
C7 N1 C1 C2 -127.5(17)
N1 C1 C2 C3 -125(20)
C1 C2 C3 C4 -157(15)
C2 C3 C4 N3 -157(15)
C14 N3 C4 C3 61(2)
C16 N3 C4 C3 -124.8(18)
C7 N1 C5 N2 3.5(18)
C1 N1 C5 N2 177.9(15)
C7 N1 C5 Ag1 -169.1(11)
C1 N1 C5 Ag1 5(2)
C6 N2 C5 N1 -2.3(17)
C8 N2 C5 N1 176.3(15)
C6 N2 C5 Ag1 169.7(12)
C8 N2 C5 Ag1 -12(2)
C27 Ag1 C5 N1 80(3)
Ag2 Ag1 C5 N1 -93.2(13)
C27 Ag1 C5 N2 -91(3)
Ag2 Ag1 C5 N2 96.1(14)
C5 N2 C6 C7 0.4(18)
C8 N2 C6 C7 -178.4(15)
N2 C6 C7 N1 1.7(18)
C5 N1 C7 C6 -3(2)
C1 N1 C7 C6 -177.7(16)
C5 N2 C8 C13 33(3)
C6 N2 C8 C13 -148.2(18)
C5 N2 C8 C9 -144.8(17)
C6 N2 C8 C9 34(2)
C13 C8 C9 C10 -1(3)
N2 C8 C9 C10 177.5(17)
C8 C9 C10 C11 1(3)
C9 C10 C11 C12 1(3)
C10 C11 C12 C13 -5(3)
C9 C8 C13 C12 -3(3)
N2 C8 C13 C12 178.9(18)
C11 C12 C13 C8 6(3)
C15 N4 C14 N3 -3(2)
C17 N4 C14 N3 -179.2(17)
C15 N4 C14 Ag2 176.6(14)
C17 N4 C14 Ag2 1(3)
C16 N3 C14 N4 5(2)
C4 N3 C14 N4 -180.0(15)
C16 N3 C14 Ag2 -175.1(14)
C4 N3 C14 Ag2 0(3)
C36 Ag2 C14 N4 -79(4)
Ag1 Ag2 C14 N4 94.3(17)
C36 Ag2 C14 N3 101(4)
Ag1 Ag2 C14 N3 -86.0(16)
C14 N4 C15 C16 0(2)
C17 N4 C15 C16 176.4(19)
N4 C15 C16 N3 3(2)
C14 N3 C16 C15 -5(2)
C4 N3 C16 C15 -179.9(16)
C14 N4 C17 C18 42(3)
C15 N4 C17 C18 -133(2)
C14 N4 C17 C22 -135.7(19)
C15 N4 C17 C22 49(3)
C22 C17 C18 C19 2(3)
N4 C17 C18 C19 -175.9(16)
C17 C18 C19 C20 -1(3)
C18 C19 C20 C21 -7(3)
C19 C20 C21 C22 13(3)
C20 C21 C22 C17 -11(3)
C18 C17 C22 C21 4(3)
N4 C17 C22 C21 -177.8(17)
C29 N5 C23 C24 -130.7(18)
C27 N5 C23 C24 56(2)
N5 C23 C24 C25 -155(18)
C23 C24 C25 C26 -109(22)
C24 C25 C26 N7 -167(13)
C36 N7 C26 C25 60(2)
C38 N7 C26 C25 -124.0(19)
C29 N5 C27 N6 2.1(19)
C23 N5 C27 N6 176.1(15)
C29 N5 C27 Ag1 -175.3(13)
C23 N5 C27 Ag1 -1(2)
C28 N6 C27 N5 -0.3(17)
C30 N6 C27 N5 178.1(15)
C28 N6 C27 Ag1 177.2(12)
C30 N6 C27 Ag1 -4(2)
C5 Ag1 C27 N5 101(3)
Ag2 Ag1 C27 N5 -86.0(15)
C5 Ag1 C27 N6 -76(3)
Ag2 Ag1 C27 N6 97.2(13)
C27 N6 C28 C29 -1.5(19)
C30 N6 C28 C29 -179.9(15)
C27 N5 C29 C28 -3(2)
C23 N5 C29 C28 -177.0(16)
N6 C28 C29 N5 3(2)
C28 N6 C30 C35 52(2)
C27 N6 C30 C35 -126.5(17)
C28 N6 C30 C31 -128.4(17)
C27 N6 C30 C31 53(2)
C35 C30 C31 C32 0(3)
N6 C30 C31 C32 179.6(14)
C30 C31 C32 C33 1(2)
C31 C32 C33 C34 0(3)
C32 C33 C34 C35 -1(3)
C33 C34 C35 C30 2(3)
C31 C30 C35 C34 -1(3)
N6 C30 C35 C34 178.9(15)
C38 N7 C36 N8 -1(2)
C26 N7 C36 N8 175.5(16)
C38 N7 C36 Ag2 -177.6(15)
C26 N7 C36 Ag2 -1(3)
C37 N8 C36 N7 -2(2)
C39 N8 C36 N7 177.1(16)
C37 N8 C36 Ag2 175.0(13)
C39 N8 C36 Ag2 -6(3)
C14 Ag2 C36 N7 86(4)
Ag1 Ag2 C36 N7 -87.3(17)
C14 Ag2 C36 N8 -90(4)
Ag1 Ag2 C36 N8 97.0(16)
C36 N8 C37 C38 4(2)
C39 N8 C37 C38 -175.0(18)
N8 C37 C38 N7 -4(2)
C36 N7 C38 C37 3(2)
C26 N7 C38 C37 -173.2(18)
C37 N8 C39 C40 41(2)
C36 N8 C39 C40 -137.4(18)
C37 N8 C39 C44 -135.7(18)
C36 N8 C39 C44 46(2)
C44 C39 C40 C41 -5(3)
N8 C39 C40 C41 178.4(15)
C39 C40 C41 C42 -2(3)
C40 C41 C42 C43 9(3)
C41 C42 C43 C44 -9(3)
C42 C43 C44 C39 2(3)
C40 C39 C44 C43 5(3)
N8 C39 C44 C43 -178.5(16)
C49 N9 C45 C46 71(2)
C51 N9 C45 C46 -111.8(18)
N9 C45 C46 C47 -137(16)
C45 C46 C47 C48 124(68)
C46 C47 C48 N11 -79(72)
C60 N11 C48 C47 -116.9(17)
C58 N11 C48 C47 64(2)
C50 N10 C49 N9 -0.5(18)
C52 N10 C49 N9 -179.6(13)
C50 N10 C49 Ag3 175.3(12)
C52 N10 C49 Ag3 -4(2)
C51 N9 C49 N10 -2.0(19)
C45 N9 C49 N10 175.8(14)
C51 N9 C49 Ag3 -178.2(12)
C45 N9 C49 Ag3 0(2)
C71 Ag3 C49 N10 -90(5)
Ag4 Ag3 C49 N10 96.6(16)
C71 Ag3 C49 N9 85(5)
Ag4 Ag3 C49 N9 -88.4(15)
C49 N10 C50 C51 3.1(18)
C52 N10 C50 C51 -177.9(15)
N10 C50 C51 N9 -4.3(19)
C49 N9 C51 C50 4(2)
C45 N9 C51 C50 -173.6(17)
C49 N10 C52 C53 -144.5(16)
C50 N10 C52 C53 37(2)
C49 N10 C52 C57 36(2)
C50 N10 C52 C57 -143.1(16)
C57 C52 C53 C54 2(2)
N10 C52 C53 C54 -177.3(15)
C52 C53 C54 C55 -5(3)
C53 C54 C55 C56 8(3)
C54 C55 C56 C57 -8(3)
C55 C56 C57 C52 5(3)
C53 C52 C57 C56 -3(3)
N10 C52 C57 C56 177.0(16)
C60 N11 C58 N12 -0.3(17)
C48 N11 C58 N12 178.5(14)
C60 N11 C58 Ag4 -176.8(11)
C48 N11 C58 Ag4 2(2)
C59 N12 C58 N11 -0.2(16)
C61 N12 C58 N11 -179.5(15)
C59 N12 C58 Ag4 175.8(12)
C61 N12 C58 Ag4 -3(2)
C80 Ag4 C58 N11 70(4)
Ag3 Ag4 C58 N11 -94.7(13)
C80 Ag4 C58 N12 -105(3)
Ag3 Ag4 C58 N12 90.1(15)
C58 N12 C59 C60 0.6(18)
C61 N12 C59 C60 179.9(15)
N12 C59 C60 N11 -0.8(18)
C58 N11 C60 C59 1(2)
C48 N11 C60 C59 -178.1(15)
C58 N12 C61 C62 26(3)
C59 N12 C61 C62 -153.3(18)
C58 N12 C61 C66 -157.5(16)
C59 N12 C61 C66 23(2)
C66 C61 C62 C63 6(3)
N12 C61 C62 C63 -177.1(19)
C61 C62 C63 C64 -9(3)
C62 C63 C64 C65 4(3)
C63 C64 C65 C66 5(4)
C64 C65 C66 C61 -9(4)
C62 C61 C66 C65 3(3)
N12 C61 C66 C65 -174.0(18)
C71 N13 C67 C68 65(2)
C73 N13 C67 C68 -125.4(18)
N13 C67 C68 C69 -175(12)
C67 C68 C69 C70 -139(20)
C80 N15 C70 C69 57(2)
C82 N15 C70 C69 -125.3(18)
C68 C69 C70 N15 -115(23)
C72 N14 C71 N13 -0.5(18)
C74 N14 C71 N13 -174.6(15)
C72 N14 C71 Ag3 -176.5(13)
C74 N14 C71 Ag3 9(2)
C73 N13 C71 N14 2.9(19)
C67 N13 C71 N14 173.7(14)
C73 N13 C71 Ag3 179.1(14)
C67 N13 C71 Ag3 -10(2)
C49 Ag3 C71 N14 -75(5)
Ag4 Ag3 C71 N14 98.1(15)
C49 Ag3 C71 N13 110(5)
Ag4 Ag3 C71 N13 -77.1(14)
C71 N14 C72 C73 -2(2)
C74 N14 C72 C73 172.1(16)
N14 C72 C73 N13 4(2)
C71 N13 C73 C72 -4(2)
C67 N13 C73 C72 -175.0(16)
C71 N14 C74 C75 -59(3)
C72 N14 C74 C75 128(2)
C71 N14 C74 C79 128(2)
C72 N14 C74 C79 -45(3)
C71 N14 C74 C79' 57(3)
C72 N14 C74 C79' -116(2)
C71 N14 C74 C75' -113(2)
C72 N14 C74 C75' 74(2)
N14 C74 C75 C76 -180(3)
C79 C74 C75 C76 -7(5)
C79' C74 C75 C76 49(4)
C75' C74 C75 C76 -79(4)
C74 C75 C76 C77 7(9)
C75 C76 C77 C78 -1(15)
C76 C77 C78 C79 -5(14)
N14 C74 C79 C78 174(2)
C75 C74 C79 C78 0(4)
C79' C74 C79 C78 -71(3)
C75' C74 C79 C78 46(4)
C77 C78 C79 C74 5(8)
N14 C74 C75' C76' 174(3)
C75 C74 C75' C76' 67(4)
C79 C74 C75' C76' -58(4)
C79' C74 C75' C76' 4(4)
C74 C75' C76' C77' -5(7)
C75' C76' C77' C78' 9(10)
C76' C77' C78' C79' -10(9)
N14 C74 C79' C78' -175(2)
C75 C74 C79' C78' -46(3)
C79 C74 C79' C78' 81(3)
C75' C74 C79' C78' -5(4)
C77' C78' C79' C74 8(6)
C81 N16 C80 N15 1.8(18)
C83 N16 C80 N15 -176.9(15)
C81 N16 C80 Ag4 177.4(11)
C83 N16 C80 Ag4 -1(2)
C82 N15 C80 N16 -2.5(19)
C70 N15 C80 N16 175.2(15)
C82 N15 C80 Ag4 -178.0(12)
C70 N15 C80 Ag4 0(2)
C58 Ag4 C80 N16 -67(4)
Ag3 Ag4 C80 N16 97.3(14)
C58 Ag4 C80 N15 107(3)
Ag3 Ag4 C80 N15 -88.1(14)
C80 N16 C81 C82 -0.4(19)
C83 N16 C81 C82 178.3(15)
N16 C81 C82 N15 -1.1(19)
C80 N15 C82 C81 2(2)
C70 N15 C82 C81 -175.2(17)
C80 N16 C83 C88 49(2)
C81 N16 C83 C88 -129.5(16)
C80 N16 C83 C84 -131.6(17)
C81 N16 C83 C84 50(2)
C88 C83 C84 C85 -5(2)
N16 C83 C84 C85 176.0(14)
C83 C84 C85 C86 6(3)
C84 C85 C86 C87 -5(3)
C85 C86 C87 C88 2(3)
C84 C83 C88 C87 2(2)
N16 C83 C88 C87 -178.7(14)
C86 C87 C88 C83 0(2)
